data_1546409
loop_
_publ_author_name
'Xiong, Meijun'
'Xie, Xin'
'Liu, Yuanhong'

_publ_section_title
;
 Copper-Catalyzed Borylative Cyclization of in Situ Generated
 o-Allenylaryl Nitriles with Bis(pinacolato)diboron.
;
_journal_issue 13
_journal_name_full 'Organic letters'
_journal_page_first 3398
_journal_page_last 3401
_journal_paper_doi 10.1021/acs.orglett.7b01355
_journal_volume 19
_journal_year 2017
_chemical_formula_moiety 'C32 H40 B N O3 Si'
_chemical_formula_sum 'C32 H40 B N O3 Si'
_chemical_formula_weight 525.55
_chemical_name_systematic
;
 ?
;
_space_group_crystal_system monoclinic
_space_group_IT_number 14
_space_group_name_Hall '-P 2ybc'
_space_group_name_H-M_alt 'P 1 21/c 1'
_symmetry_space_group_name_Hall '-P 2ybc'
_symmetry_space_group_name_H-M 'P 1 21/c 1'
_atom_sites_solution_hydrogens mixed
_atom_sites_solution_primary direct
_audit_creation_date 2015-09-16
_audit_creation_method
;
Olex2 1.2
(compiled 2015.01.26 svn.r3150 for OlexSys, GUI svn.r4998)
;
_cell_angle_alpha 90
_cell_angle_beta 91.456(4)
_cell_angle_gamma 90
_cell_formula_units_Z 4
_cell_length_a 20.188(3)
_cell_length_b 10.6143(18)
_cell_length_c 13.479(2)
_cell_measurement_reflns_used 1346
_cell_measurement_temperature 130(2)
_cell_measurement_theta_max 19.49
_cell_measurement_theta_min 2.44
_cell_volume 2887.4(8)
_computing_cell_refinement 'SAINT v7.68A (Bruker, 2009)'
_computing_data_reduction 'SAINT v7.68A (Bruker, 2009)'
_computing_molecular_graphics 'Olex2 (Dolomanov et al., 2009)'
_computing_publication_material 'Olex2 (Dolomanov et al., 2009)'
_computing_structure_refinement 'XL (Sheldrick, 2008)'
_computing_structure_solution 'SIR2004 (Burla et al., 2007)'
_diffrn_ambient_temperature 130
_diffrn_measured_fraction_theta_full 0.935
_diffrn_measured_fraction_theta_max 0.984
_diffrn_measurement_device_type 'Bruker APEX-II CCD'
_diffrn_measurement_method '\f and \w scans'
_diffrn_radiation_monochromator graphite
_diffrn_radiation_type MoK\a
_diffrn_radiation_wavelength 0.71073
_diffrn_reflns_av_R_equivalents 0.0922
_diffrn_reflns_av_unetI/netI 0.0892
_diffrn_reflns_Laue_measured_fraction_full 0.935
_diffrn_reflns_Laue_measured_fraction_max 0.984
_diffrn_reflns_limit_h_max 24
_diffrn_reflns_limit_h_min -24
_diffrn_reflns_limit_k_max 12
_diffrn_reflns_limit_k_min -12
_diffrn_reflns_limit_l_max 16
_diffrn_reflns_limit_l_min -15
_diffrn_reflns_number 19290
_diffrn_reflns_point_group_measured_fraction_full 0.935
_diffrn_reflns_point_group_measured_fraction_max 0.984
_diffrn_reflns_theta_full 26.000
_diffrn_reflns_theta_max 25.498
_diffrn_reflns_theta_min 2.018
_diffrn_standards_number 0
_exptl_absorpt_coefficient_mu 0.115
_exptl_absorpt_correction_T_max 0.7456
_exptl_absorpt_correction_T_min 0.6735
_exptl_absorpt_correction_type multi-scan
_exptl_absorpt_process_details
;
SADABS-2008/1 (Bruker,2008) was used for absorption correction.
wR2(int) was 0.0697 before and 0.0541 after correction.
The Ratio of minimum to maximum transmission is 0.9033.
The \l/2 correction factor is 0.0015.
;
_exptl_crystal_colour colourless
_exptl_crystal_density_diffrn 1.209
_exptl_crystal_description block
_exptl_crystal_F_000 1128
_exptl_crystal_size_max 0.2
_exptl_crystal_size_mid 0.15
_exptl_crystal_size_min 0.05
_refine_diff_density_max 0.983
_refine_diff_density_min -0.600
_refine_diff_density_rms 0.087
_refine_ls_extinction_method none
_refine_ls_goodness_of_fit_ref 1.032
_refine_ls_hydrogen_treatment constr
_refine_ls_matrix_type full
_refine_ls_number_parameters 353
_refine_ls_number_reflns 5298
_refine_ls_number_restraints 108
_refine_ls_restrained_S_all 1.093
_refine_ls_R_factor_all 0.1680
_refine_ls_R_factor_gt 0.0987
_refine_ls_shift/su_max 0.001
_refine_ls_shift/su_mean 0.000
_refine_ls_structure_factor_coef Fsqd
_refine_ls_weighting_details 'w=1/[\s^2^(Fo^2^)+(0.1702P)^2^+4.1632P] where P=(Fo^2^+2Fc^2^)/3'
_refine_ls_weighting_scheme calc
_refine_ls_wR_factor_gt 0.2578
_refine_ls_wR_factor_ref 0.3189
_reflns_Friedel_coverage 0.000
_reflns_number_gt 2864
_reflns_number_total 5298
_reflns_threshold_expression 'I > 2\s(I)'
_cod_data_source_file ol7b01355_si_002.cif
_cod_data_source_block dm15694
_cod_depositor_comments 'Adding full bibliography for 1546408--1546409.cif.'
_cod_database_code 1546409
_shelxl_version_number 2014-3
_shelx_space_group_comment
;
The symmetry employed for this shelxl refinement is uniquely defined
by the following loop, which should always be used as a source of
symmetry information in preference to the above space-group names.
They are only intended as comments.
;
_shelx_estimated_absorpt_t_max 0.994
_shelx_estimated_absorpt_t_min 0.977
_olex2_refinement_description
;
1. Fixed Uiso
 At 1.2 times of:
  All C(H) groups, All N(H,H) groups
 At 1.5 times of:
  All C(H,H,H) groups
2. Uiso/Uaniso restraints and constraints
Si1 \\sim C21 \\sim C22: within 2A with sigma of 0.005 and sigma for terminal
atoms of 0.01
C23 \\sim C24 \\sim C25 \\sim C26: within 2A with sigma of 0.005 and sigma for
terminal atoms of 0.01
C27 \\sim C28 \\sim C29: within 2A with sigma of 0.005 and sigma for terminal
atoms of 0.01
C30 \\sim C31 \\sim C32: within 2A with sigma of 0.005 and sigma for terminal
atoms of 0.01
Uanis(C29) \\sim Ueq, Uanis(C28) \\sim Ueq, Uanis(C32) \\sim Ueq, Uanis(C31)
\\sim Ueq, Uanis(C21) \\sim Ueq, Uanis(C22) \\sim Ueq, Uanis(C24) \\sim Ueq,
Uanis(C26) \\sim Ueq, Uanis(C25) \\sim Ueq: with sigma of 0.005 and sigma for
terminal atoms of 0.01
3.a Rotating group:
 N1(H1A,H1B)
3.b Aromatic/amide H refined with riding coordinates:
 C4(H4), C5(H5), C6(H6), C7(H7), C12(H12), C13(H13), C14(H14), C16(H16),
 C17(H17), C18(H18), C19(H19)
3.c Idealised Me refined as rotating group:
 C21(H21A,H21B,H21C), C22(H22A,H22B,H22C), C24(H24A,H24B,H24C), C25(H25A,H25B,
 H25C), C26(H26A,H26B,H26C), C28(H28A,H28B,H28C), C29(H29A,H29B,H29C), C31(H31A,
 H31B,H31C), C32(H32A,H32B,H32C)
;
_olex2_submission_special_instructions 'No special instructions were received'

loop_
_space_group_symop_operation_xyz
'x, y, z'
'-x, y+1/2, -z+1/2'
'-x, -y, -z'
'x, -y-1/2, z-1/2'

loop_
_atom_site_label
_atom_site_type_symbol
_atom_site_fract_x
_atom_site_fract_y
_atom_site_fract_z
_atom_site_U_iso_or_equiv
_atom_site_adp_type
_atom_site_occupancy
_atom_site_site_symmetry_order
_atom_site_calc_flag
_atom_site_refinement_flags_posn
_atom_site_refinement_flags_adp
Si1 Si 0.65884(8) 0.68110(16) 0.18724(14) 0.0437(5) Uani 1 1 d . U
O1 O 0.70650(16) 0.5705(3) 0.2373(3) 0.0309(8) Uani 1 1 d . .
O2 O 0.6927(2) 0.3256(4) 0.1234(3) 0.0535(13) Uani 1 1 d . .
O3 O 0.7590(2) 0.3586(5) -0.0027(3) 0.0633(15) Uani 1 1 d . .
N1 N 0.9790(2) 0.4985(5) 0.2023(3) 0.0373(11) Uani 1 1 d . .
H1A H 0.9871 0.4246 0.1789 0.045 Uiso 1 1 d GR .
H1B H 0.9941 0.5547 0.1624 0.045 Uiso 1 1 d GR .
C1 C 0.7962(2) 0.4638(5) 0.1594(4) 0.0272(11) Uani 1 1 d . .
C2 C 0.7732(2) 0.5525(5) 0.2257(4) 0.0267(11) Uani 1 1 d . .
C3 C 0.8173(2) 0.6217(5) 0.2883(4) 0.0281(11) Uani 1 1 d . .
C4 C 0.7949(3) 0.7037(5) 0.3639(4) 0.0366(13) Uani 1 1 d . .
H4 H 0.7488 0.7096 0.3758 0.044 Uiso 1 1 calc R .
C5 C 0.8387(3) 0.7742(5) 0.4195(4) 0.0399(13) Uani 1 1 d . .
H5 H 0.8226 0.8297 0.4687 0.048 Uiso 1 1 calc R .
C6 C 0.9062(3) 0.7656(5) 0.4049(4) 0.0361(13) Uani 1 1 d . .
H6 H 0.9361 0.8160 0.4434 0.043 Uiso 1 1 calc R .
C7 C 0.9301(3) 0.6845(5) 0.3352(4) 0.0335(12) Uani 1 1 d . .
H7 H 0.9765 0.6798 0.3257 0.040 Uiso 1 1 calc R .
C8 C 0.8871(2) 0.6078(5) 0.2771(4) 0.0288(11) Uani 1 1 d . .
C9 C 0.9107(2) 0.5161(5) 0.2098(4) 0.0285(11) Uani 1 1 d . .
C10 C 0.8662(2) 0.4455(5) 0.1540(3) 0.0266(11) Uani 1 1 d . .
C11 C 0.8917(2) 0.3409(5) 0.0908(4) 0.0301(12) Uani 1 1 d . .
C12 C 0.9210(3) 0.3637(6) 0.0021(4) 0.0368(13) Uani 1 1 d . .
H12 H 0.9272 0.4481 -0.0190 0.044 Uiso 1 1 calc R .
C13 C 0.9419(3) 0.2640(6) -0.0583(4) 0.0432(15) Uani 1 1 d . .
H13 H 0.9624 0.2818 -0.1193 0.052 Uiso 1 1 calc R .
C14 C 0.9330(3) 0.1423(6) -0.0299(4) 0.0396(14) Uani 1 1 d . .
H14 H 0.9467 0.0759 -0.0720 0.048 Uiso 1 1 calc R .
C15 C 0.9036(2) 0.1134(5) 0.0608(4) 0.0354(13) Uani 1 1 d . .
C16 C 0.8945(3) -0.0120(6) 0.0930(4) 0.0396(14) Uani 1 1 d . .
H16 H 0.9070 -0.0790 0.0507 0.048 Uiso 1 1 calc R .
C17 C 0.8687(3) -0.0397(6) 0.1813(4) 0.0412(14) Uani 1 1 d . .
H17 H 0.8624 -0.1250 0.2004 0.049 Uiso 1 1 calc R .
C18 C 0.8508(3) 0.0601(5) 0.2458(4) 0.0378(13) Uani 1 1 d . .
H18 H 0.8339 0.0411 0.3092 0.045 Uiso 1 1 calc R .
C19 C 0.8576(2) 0.1822(5) 0.2177(4) 0.0310(12) Uani 1 1 d . .
H19 H 0.8446 0.2477 0.2610 0.037 Uiso 1 1 calc R .
C20 C 0.8842(2) 0.2131(5) 0.1236(4) 0.0278(11) Uani 1 1 d . .
C21 C 0.6724(4) 0.6966(9) 0.0571(6) 0.080(2) Uani 1 1 d . U
H21A H 0.7196 0.7113 0.0463 0.120 Uiso 1 1 calc GR .
H21B H 0.6466 0.7678 0.0307 0.120 Uiso 1 1 calc GR .
H21C H 0.6585 0.6191 0.0230 0.120 Uiso 1 1 calc GR .
C22 C 0.6742(4) 0.8396(7) 0.2514(6) 0.0680(19) Uani 1 1 d . U
H22A H 0.6715 0.8289 0.3234 0.102 Uiso 1 1 calc GR .
H22B H 0.6407 0.9004 0.2284 0.102 Uiso 1 1 calc GR .
H22C H 0.7184 0.8706 0.2353 0.102 Uiso 1 1 calc GR .
C23 C 0.5737(3) 0.6389(7) 0.2212(5) 0.0553(16) Uani 1 1 d . U
C24 C 0.5259(4) 0.7465(8) 0.1996(7) 0.073(2) Uani 1 1 d . U
H24A H 0.5342 0.8148 0.2472 0.110 Uiso 1 1 calc GR .
H24B H 0.4803 0.7164 0.2056 0.110 Uiso 1 1 calc GR .
H24C H 0.5323 0.7777 0.1321 0.110 Uiso 1 1 calc GR .
C25 C 0.5693(4) 0.5886(9) 0.3282(6) 0.083(2) Uani 1 1 d . U
H25A H 0.5938 0.5092 0.3341 0.125 Uiso 1 1 calc GR .
H25B H 0.5228 0.5743 0.3438 0.125 Uiso 1 1 calc GR .
H25C H 0.5885 0.6505 0.3746 0.125 Uiso 1 1 calc GR .
C26 C 0.5505(4) 0.5220(8) 0.1566(7) 0.080(2) Uani 1 1 d . U
H26A H 0.5469 0.5468 0.0866 0.120 Uiso 1 1 calc GR .
H26B H 0.5073 0.4929 0.1787 0.120 Uiso 1 1 calc GR .
H26C H 0.5830 0.4538 0.1643 0.120 Uiso 1 1 calc GR .
C27 C 0.7052(3) 0.2813(8) -0.0431(5) 0.0638(19) Uani 1 1 d . U
C28 C 0.6586(5) 0.3767(11) -0.1004(7) 0.105(3) Uani 1 1 d . U
H28A H 0.6409 0.4378 -0.0534 0.157 Uiso 1 1 calc GR .
H28B H 0.6219 0.3307 -0.1327 0.157 Uiso 1 1 calc GR .
H28C H 0.6840 0.4210 -0.1506 0.157 Uiso 1 1 calc GR .
C29 C 0.7315(5) 0.1990(10) -0.1157(7) 0.100(3) Uani 1 1 d . U
H29A H 0.7569 0.2480 -0.1632 0.150 Uiso 1 1 calc GR .
H29B H 0.6951 0.1554 -0.1509 0.150 Uiso 1 1 calc GR .
H29C H 0.7605 0.1368 -0.0830 0.150 Uiso 1 1 calc GR .
C30 C 0.6722(3) 0.2320(6) 0.0489(4) 0.0507(16) Uani 1 1 d . U
C31 C 0.5993(4) 0.2258(9) 0.0410(6) 0.082(2) Uani 1 1 d . U
H31A H 0.5812 0.2156 0.1074 0.124 Uiso 1 1 calc GR .
H31B H 0.5860 0.1540 -0.0006 0.124 Uiso 1 1 calc GR .
H31C H 0.5822 0.3038 0.0111 0.124 Uiso 1 1 calc GR .
C32 C 0.7045(6) 0.1101(9) 0.0793(7) 0.103(3) Uani 1 1 d . U
H32A H 0.7477 0.1275 0.1113 0.154 Uiso 1 1 calc GR .
H32B H 0.7107 0.0575 0.0205 0.154 Uiso 1 1 calc GR .
H32C H 0.6763 0.0657 0.1260 0.154 Uiso 1 1 calc GR .
B1 B 0.7473(3) 0.3822(6) 0.0934(4) 0.0291(13) Uani 1 1 d . .

loop_
_atom_site_aniso_label
_atom_site_aniso_U_11
_atom_site_aniso_U_22
_atom_site_aniso_U_33
_atom_site_aniso_U_23
_atom_site_aniso_U_13
_atom_site_aniso_U_12
Si1 0.0310(8) 0.0371(9) 0.0629(11) 0.0161(8) -0.0014(7) 0.0041(7)
O1 0.0243(18) 0.032(2) 0.036(2) 0.0020(16) 0.0030(15) 0.0009(14)
O2 0.051(3) 0.081(3) 0.029(2) -0.025(2) 0.0143(18) -0.035(2)
O3 0.051(3) 0.114(4) 0.025(2) -0.017(2) 0.0079(18) -0.041(3)
N1 0.025(2) 0.038(3) 0.048(3) 0.002(2) 0.0070(19) -0.003(2)
C1 0.027(2) 0.030(3) 0.025(3) 0.008(2) 0.002(2) 0.002(2)
C2 0.022(2) 0.023(3) 0.035(3) 0.007(2) 0.006(2) 0.004(2)
C3 0.028(3) 0.020(3) 0.037(3) 0.005(2) 0.006(2) -0.001(2)
C4 0.029(3) 0.033(3) 0.048(3) -0.006(3) 0.005(2) -0.001(2)
C5 0.044(3) 0.033(3) 0.043(3) -0.006(3) 0.002(3) -0.003(3)
C6 0.037(3) 0.028(3) 0.043(3) 0.001(2) -0.003(2) -0.009(2)
C7 0.031(3) 0.030(3) 0.038(3) 0.009(2) -0.006(2) -0.003(2)
C8 0.028(3) 0.026(3) 0.032(3) 0.009(2) -0.002(2) -0.002(2)
C9 0.026(3) 0.027(3) 0.032(3) 0.010(2) 0.001(2) 0.002(2)
C10 0.028(3) 0.030(3) 0.022(2) 0.003(2) 0.001(2) 0.002(2)
C11 0.024(2) 0.043(3) 0.024(3) 0.000(2) 0.0017(19) 0.003(2)
C12 0.034(3) 0.047(3) 0.030(3) 0.006(3) 0.002(2) 0.001(2)
C13 0.031(3) 0.072(5) 0.026(3) -0.004(3) 0.004(2) 0.001(3)
C14 0.033(3) 0.054(4) 0.032(3) -0.009(3) 0.001(2) 0.006(3)
C15 0.030(3) 0.044(3) 0.032(3) -0.009(2) -0.008(2) 0.009(2)
C16 0.037(3) 0.042(3) 0.040(3) -0.010(3) -0.007(2) 0.006(3)
C17 0.036(3) 0.036(3) 0.051(4) -0.001(3) -0.014(3) 0.004(3)
C18 0.038(3) 0.044(3) 0.032(3) 0.006(3) -0.004(2) 0.002(3)
C19 0.031(3) 0.032(3) 0.029(3) 0.001(2) 0.002(2) 0.003(2)
C20 0.020(2) 0.035(3) 0.029(3) 0.001(2) 0.0009(19) 0.003(2)
C21 0.079(4) 0.092(5) 0.070(4) 0.024(4) 0.011(4) 0.026(4)
C22 0.069(4) 0.054(4) 0.080(4) 0.008(3) -0.007(3) 0.007(3)
C23 0.036(3) 0.074(4) 0.055(3) 0.000(3) -0.005(3) 0.013(3)
C24 0.047(4) 0.080(5) 0.092(5) -0.015(4) -0.013(3) 0.015(3)
C25 0.066(4) 0.107(5) 0.078(4) 0.009(4) 0.015(4) 0.002(4)
C26 0.061(4) 0.073(5) 0.105(5) -0.003(4) -0.010(4) -0.006(4)
C27 0.044(3) 0.109(5) 0.038(3) -0.018(3) 0.001(3) -0.033(3)
C28 0.107(5) 0.122(6) 0.084(5) 0.024(5) -0.038(4) -0.033(5)
C29 0.080(5) 0.132(6) 0.089(5) -0.056(5) 0.017(4) -0.031(4)
C30 0.067(4) 0.053(4) 0.032(3) -0.015(3) -0.001(3) -0.023(3)
C31 0.061(4) 0.111(5) 0.077(4) -0.048(4) 0.022(3) -0.040(4)
C32 0.137(6) 0.081(5) 0.088(5) 0.003(4) -0.043(5) -0.019(5)
B1 0.027(3) 0.034(3) 0.026(3) 0.002(2) 0.002(2) 0.004(3)

loop_
_atom_type_symbol
_atom_type_description
_atom_type_scat_dispersion_real
_atom_type_scat_dispersion_imag
_atom_type_scat_source
C C 0.0033 0.0016 'International Tables Vol C Tables 4.2.6.8 and 6.1.1.4'
H H 0.0000 0.0000 'International Tables Vol C Tables 4.2.6.8 and 6.1.1.4'
B B 0.0013 0.0007 'International Tables Vol C Tables 4.2.6.8 and 6.1.1.4'
N N 0.0061 0.0033 'International Tables Vol C Tables 4.2.6.8 and 6.1.1.4'
O O 0.0106 0.0060 'International Tables Vol C Tables 4.2.6.8 and 6.1.1.4'
Si Si 0.0817 0.0704 'International Tables Vol C Tables 4.2.6.8 and 6.1.1.4'

loop_
_geom_angle_atom_site_label_1
_geom_angle_atom_site_label_2
_geom_angle_atom_site_label_3
_geom_angle
O1 Si1 C21 111.3(3)
O1 Si1 C22 110.7(3)
O1 Si1 C23 105.2(3)
C21 Si1 C22 109.6(4)
C21 Si1 C23 115.6(4)
C23 Si1 C22 104.0(3)
C2 O1 Si1 128.0(3)
B1 O2 C30 108.7(4)
B1 O3 C27 108.5(4)
H1A N1 H1B 109.2
C9 N1 H1A 110.2
C9 N1 H1B 108.5
C2 C1 C10 118.2(4)
C2 C1 B1 121.6(4)
C10 C1 B1 120.2(4)
O1 C2 C1 120.9(4)
O1 C2 C3 117.6(4)
C1 C2 C3 121.4(4)
C2 C3 C4 122.4(4)
C2 C3 C8 119.4(5)
C4 C3 C8 118.2(5)
C3 C4 H4 119.5
C5 C4 C3 120.9(5)
C5 C4 H4 119.5
C4 C5 H5 119.6
C4 C5 C6 120.7(5)
C6 C5 H5 119.6
C5 C6 H6 119.9
C7 C6 C5 120.2(5)
C7 C6 H6 119.9
C6 C7 H7 119.3
C6 C7 C8 121.3(5)
C8 C7 H7 119.3
C7 C8 C3 118.5(5)
C7 C8 C9 122.5(5)
C9 C8 C3 119.0(4)
N1 C9 C8 119.0(5)
C10 C9 N1 121.2(5)
C10 C9 C8 119.8(4)
C1 C10 C11 119.0(4)
C9 C10 C1 121.9(5)
C9 C10 C11 119.0(4)
C12 C11 C10 121.9(5)
C12 C11 C20 119.2(5)
C20 C11 C10 118.9(4)
C11 C12 H12 119.5
C11 C12 C13 121.0(6)
C13 C12 H12 119.5
C12 C13 H13 119.7
C14 C13 C12 120.5(5)
C14 C13 H13 119.7
C13 C14 H14 119.6
C13 C14 C15 120.9(5)
C15 C14 H14 119.6
C14 C15 C16 122.2(5)
C14 C15 C20 119.0(5)
C16 C15 C20 118.7(5)
C15 C16 H16 118.8
C17 C16 C15 122.3(5)
C17 C16 H16 118.8
C16 C17 H17 120.4
C16 C17 C18 119.2(6)
C18 C17 H17 120.4
C17 C18 H18 119.7
C19 C18 C17 120.7(5)
C19 C18 H18 119.7
C18 C19 H19 119.7
C18 C19 C20 120.7(5)
C20 C19 H19 119.7
C15 C20 C11 119.3(5)
C15 C20 C19 118.3(5)
C19 C20 C11 122.4(5)
Si1 C21 H21A 109.5
Si1 C21 H21B 109.5
Si1 C21 H21C 109.5
H21A C21 H21B 109.5
H21A C21 H21C 109.5
H21B C21 H21C 109.5
Si1 C22 H22A 109.5
Si1 C22 H22B 109.5
Si1 C22 H22C 109.5
H22A C22 H22B 109.5
H22A C22 H22C 109.5
H22B C22 H22C 109.5
C24 C23 Si1 111.2(6)
C24 C23 C25 112.8(6)
C24 C23 C26 107.9(5)
C25 C23 Si1 113.1(5)
C25 C23 C26 102.7(7)
C26 C23 Si1 108.6(5)
C23 C24 H24A 109.5
C23 C24 H24B 109.5
C23 C24 H24C 109.5
H24A C24 H24B 109.5
H24A C24 H24C 109.5
H24B C24 H24C 109.5
C23 C25 H25A 109.5
C23 C25 H25B 109.5
C23 C25 H25C 109.5
H25A C25 H25B 109.5
H25A C25 H25C 109.5
H25B C25 H25C 109.5
C23 C26 H26A 109.5
C23 C26 H26B 109.5
C23 C26 H26C 109.5
H26A C26 H26B 109.5
H26A C26 H26C 109.5
H26B C26 H26C 109.5
O3 C27 C28 104.6(7)
O3 C27 C30 103.1(4)
C29 C27 O3 108.4(6)
C29 C27 C28 106.7(7)
C29 C27 C30 121.9(8)
C30 C27 C28 110.8(7)
C27 C28 H28A 109.5
C27 C28 H28B 109.5
C27 C28 H28C 109.5
H28A C28 H28B 109.5
H28A C28 H28C 109.5
H28B C28 H28C 109.5
C27 C29 H29A 109.5
C27 C29 H29B 109.5
C27 C29 H29C 109.5
H29A C29 H29B 109.5
H29A C29 H29C 109.5
H29B C29 H29C 109.5
O2 C30 C27 101.8(5)
O2 C30 C31 110.1(6)
O2 C30 C32 106.5(6)
C31 C30 C27 114.5(6)
C31 C30 C32 114.0(7)
C32 C30 C27 109.0(7)
C30 C31 H31A 109.5
C30 C31 H31B 109.5
C30 C31 H31C 109.5
H31A C31 H31B 109.5
H31A C31 H31C 109.5
H31B C31 H31C 109.5
C30 C32 H32A 109.5
C30 C32 H32B 109.5
C30 C32 H32C 109.5
H32A C32 H32B 109.5
H32A C32 H32C 109.5
H32B C32 H32C 109.5
O2 B1 O3 112.1(5)
O2 B1 C1 126.2(5)
O3 B1 C1 121.7(5)

loop_
_geom_bond_atom_site_label_1
_geom_bond_atom_site_label_2
_geom_bond_distance
Si1 O1 1.651(4)
Si1 C21 1.790(8)
Si1 C22 1.914(8)
Si1 C23 1.845(7)
O1 C2 1.373(6)
O2 C30 1.464(7)
O2 B1 1.327(7)
O3 C27 1.456(7)
O3 B1 1.345(7)
N1 H1A 0.8628
N1 H1B 0.8629
N1 C9 1.398(6)
C1 C2 1.386(7)
C1 C10 1.430(7)
C1 B1 1.572(8)
C2 C3 1.416(7)
C3 C4 1.423(7)
C3 C8 1.427(7)
C4 H4 0.9500
C4 C5 1.368(8)
C5 H5 0.9500
C5 C6 1.385(8)
C6 H6 0.9500
C6 C7 1.371(8)
C7 H7 0.9500
C7 C8 1.412(7)
C8 C9 1.421(7)
C9 C10 1.378(7)
C10 C11 1.499(7)
C11 C12 1.368(7)
C11 C20 1.436(7)
C12 H12 0.9500
C12 C13 1.406(8)
C13 H13 0.9500
C13 C14 1.361(9)
C14 H14 0.9500
C14 C15 1.406(8)
C15 C16 1.413(8)
C15 C20 1.417(7)
C16 H16 0.9500
C16 C17 1.344(8)
C17 H17 0.9500
C17 C18 1.423(8)
C18 H18 0.9500
C18 C19 1.358(8)
C19 H19 0.9500
C19 C20 1.428(7)
C21 H21A 0.9800
C21 H21B 0.9800
C21 H21C 0.9800
C22 H22A 0.9800
C22 H22B 0.9800
C22 H22C 0.9800
C23 C24 1.519(10)
C23 C25 1.543(10)
C23 C26 1.580(11)
C24 H24A 0.9800
C24 H24B 0.9800
C24 H24C 0.9800
C25 H25A 0.9800
C25 H25B 0.9800
C25 H25C 0.9800
C26 H26A 0.9800
C26 H26B 0.9800
C26 H26C 0.9800
C27 C28 1.570(13)
C27 C29 1.425(11)
C27 C30 1.516(9)
C28 H28A 0.9800
C28 H28B 0.9800
C28 H28C 0.9800
C29 H29A 0.9800
C29 H29B 0.9800
C29 H29C 0.9800
C30 C31 1.475(10)
C30 C32 1.501(12)
C31 H31A 0.9800
C31 H31B 0.9800
C31 H31C 0.9800
C32 H32A 0.9800
C32 H32B 0.9800
C32 H32C 0.9800

loop_
_geom_torsion_atom_site_label_1
_geom_torsion_atom_site_label_2
_geom_torsion_atom_site_label_3
_geom_torsion_atom_site_label_4
_geom_torsion
Si1 O1 C2 C1 -98.9(5)
Si1 O1 C2 C3 85.1(5)
O1 Si1 C23 C24 167.7(5)
O1 Si1 C23 C25 39.5(6)
O1 Si1 C23 C26 -73.8(5)
O1 C2 C3 C4 2.5(7)
O1 C2 C3 C8 -178.6(4)
O3 C27 C30 O2 22.6(7)
O3 C27 C30 C31 141.3(6)
O3 C27 C30 C32 -89.7(7)
N1 C9 C10 C1 -178.8(5)
N1 C9 C10 C11 5.2(7)
C1 C2 C3 C4 -173.4(5)
C1 C2 C3 C8 5.4(7)
C1 C10 C11 C12 106.7(6)
C1 C10 C11 C20 -72.2(6)
C2 C1 C10 C9 -2.3(7)
C2 C1 C10 C11 173.7(4)
C2 C1 B1 O2 -44.3(8)
C2 C1 B1 O3 138.4(6)
C2 C3 C4 C5 -176.5(5)
C2 C3 C8 C7 175.4(4)
C2 C3 C8 C9 -5.8(7)
C3 C4 C5 C6 -1.3(8)
C3 C8 C9 N1 -177.1(4)
C3 C8 C9 C10 2.3(7)
C4 C3 C8 C7 -5.7(7)
C4 C3 C8 C9 173.1(5)
C4 C5 C6 C7 -1.0(8)
C5 C6 C7 C8 -0.3(8)
C6 C7 C8 C3 3.7(7)
C6 C7 C8 C9 -175.0(5)
C7 C8 C9 N1 1.6(7)
C7 C8 C9 C10 -179.0(5)
C8 C3 C4 C5 4.6(8)
C8 C9 C10 C1 1.8(7)
C8 C9 C10 C11 -174.2(4)
C9 C10 C11 C12 -77.2(6)
C9 C10 C11 C20 103.9(5)
C10 C1 C2 O1 -177.2(4)
C10 C1 C2 C3 -1.3(7)
C10 C1 B1 O2 134.1(6)
C10 C1 B1 O3 -43.2(8)
C10 C11 C12 C13 -177.1(5)
C10 C11 C20 C15 175.3(4)
C10 C11 C20 C19 -4.7(7)
C11 C12 C13 C14 0.5(8)
C12 C11 C20 C15 -3.6(7)
C12 C11 C20 C19 176.4(5)
C12 C13 C14 C15 -1.0(8)
C13 C14 C15 C16 -179.2(5)
C13 C14 C15 C20 -0.9(8)
C14 C15 C16 C17 177.5(5)
C14 C15 C20 C11 3.1(7)
C14 C15 C20 C19 -176.9(5)
C15 C16 C17 C18 -1.0(8)
C16 C15 C20 C11 -178.5(4)
C16 C15 C20 C19 1.5(7)
C16 C17 C18 C19 2.1(8)
C17 C18 C19 C20 -1.3(8)
C18 C19 C20 C11 179.5(5)
C18 C19 C20 C15 -0.5(7)
C20 C11 C12 C13 1.8(7)
C20 C15 C16 C17 -0.8(8)
C21 Si1 O1 C2 47.3(6)
C21 Si1 C23 C24 -69.0(6)
C21 Si1 C23 C25 162.8(6)
C21 Si1 C23 C26 49.5(6)
C22 Si1 O1 C2 -74.9(5)
C22 Si1 C23 C24 51.2(6)
C22 Si1 C23 C25 -77.0(6)
C22 Si1 C23 C26 169.7(5)
C23 Si1 O1 C2 173.3(4)
C27 O3 B1 O2 2.3(8)
C27 O3 B1 C1 -180.0(6)
C28 C27 C30 O2 -88.8(7)
C28 C27 C30 C31 29.9(9)
C28 C27 C30 C32 158.9(7)
C29 C27 C30 O2 144.4(7)
C29 C27 C30 C31 -96.9(9)
C29 C27 C30 C32 32.1(9)
C30 O2 B1 O3 13.6(7)
C30 O2 B1 C1 -164.0(5)
B1 O2 C30 C27 -22.6(7)
B1 O2 C30 C31 -144.3(6)
B1 O2 C30 C32 91.5(7)
B1 O3 C27 C28 99.7(7)
B1 O3 C27 C29 -146.8(7)
B1 O3 C27 C30 -16.3(8)
B1 C1 C2 O1 1.3(7)
B1 C1 C2 C3 177.1(4)
B1 C1 C10 C9 179.2(5)
B1 C1 C10 C11 -4.8(7)
